data_7251808
loop_
_publ_author_name
'Ren, Jiaxuan'
'Wu, Di'
'Feng, Yaoguang'
'Zhang, Man'
'Yuan, Jiahui'
'Wang, Na'
'Wang, Ting'
'Huang, Xin'
'Hao, Hongxun'

_publ_section_title
;
 Synthesis, characterization and structure--activity relationship of novel
 pregabalin cocrystals with sustained-release performance
;
_journal_issue 17
_journal_name_full CrystEngComm
_journal_page_first 2815
_journal_page_last 2834
_journal_paper_doi 10.1039/D6CE00023A
_journal_volume 28
_journal_year 2026
_chemical_absolute_configuration ad
_chemical_formula_moiety 'C8 H8 O4, 2(C8 H17 N O2)'
_chemical_formula_sum 'C24 H42 N2 O8'
_chemical_formula_weight 486.59
_chemical_name_systematic 'Pregbalin-Vanillic Acid Cocrystal'
_space_group_crystal_system triclinic
_space_group_IT_number 1
_space_group_name_Hall 'P 1'
_space_group_name_H-M_alt 'P 1'
_atom_sites_solution_hydrogens mixed
_atom_sites_solution_primary dual
_audit_creation_date 2024-11-14
_audit_creation_method
;
Olex2 1.5
(compiled 2024.02.16 svn.r378c4104 for OlexSys, GUI svn.r6928)
;
_audit_update_record
;
2025-05-21 deposited with the CCDC.	2026-03-13 downloaded from the CCDC.
;
_cell_angle_alpha 86.3588(16)
_cell_angle_beta 88.5344(15)
_cell_angle_gamma 88.8594(16)
_cell_formula_units_Z 1
_cell_length_a 6.90572(12)
_cell_length_b 7.69426(16)
_cell_length_c 12.1634(2)
_cell_measurement_reflns_used 14753
_cell_measurement_temperature 100.00(10)
_cell_measurement_theta_max 75.7180
_cell_measurement_theta_min 3.6090
_cell_volume 644.67(2)
_computing_cell_refinement 'CrysAlisPro 1.171.43.136a (Rigaku OD, 2024)'
_computing_data_collection 'CrysAlisPro 1.171.43.136a (Rigaku OD, 2024)'
_computing_data_reduction 'CrysAlisPro 1.171.43.136a (Rigaku OD, 2024)'
_computing_molecular_graphics 'Olex2 1.5 (Dolomanov et al., 2009)'
_computing_publication_material 'Olex2 1.5 (Dolomanov et al., 2009)'
_computing_structure_refinement 'SHELXL 2018/3 (Sheldrick, 2015)'
_computing_structure_solution 'SHELXS  (Sheldrick, 2008)'
_diffrn_ambient_environment N~2~
_diffrn_ambient_temperature 100.00(10)
_diffrn_detector 'Hybrid Pixel Array Detector'
_diffrn_detector_area_resol_mean 10.0000
_diffrn_detector_type 'HyPix-Arc 150'
_diffrn_measured_fraction_theta_full 0.993
_diffrn_measured_fraction_theta_max 0.977
_diffrn_measurement_details
;
List of Runs (angles in degrees, time in seconds):

  # Type    Start    End  Width  t~exp~   \w     \q     \k     \f   Frames
#--------------------------------------------------------------------------
  1  \w    -32.00  -7.00   0.50    0.05    --  -63.73  45.00-180.00   50
  2  \w    -32.00  -7.00   0.50    0.05    --  -63.73  45.00 -60.00   50
  3  \w    -53.00 -25.00   0.50    0.05    --  -77.78  61.00 -30.00   56
  4  \w    -32.00  -7.00   0.50    0.05    --  -63.73  45.00-150.00   50
  5  \w    -31.00  -6.00   0.50    0.05    --  -63.73  45.00 150.00   50
  6  \w    -53.00 -27.00   0.50    0.05    --  -77.78  61.00 150.00   52
  7  \w      3.00  29.00   0.50    0.05    --    2.00  71.00 -12.98   52
  8  \w     19.00  44.00   0.50    0.05    --   18.00  64.00 -65.53   50
  9  \w     19.00  44.00   0.50    0.05    --   18.00  64.00-154.68   50
 10  \w      6.00  31.00   0.50    0.05    --    6.00  69.00 -98.31   50
 11  \w     27.00  52.00   0.50    0.05    --   22.00  61.00 -43.57   50
 12  \w     24.00  49.00   0.50    0.05    --   22.00  60.00-119.66   50
 13  \w     28.00  53.00   0.50    0.05    --   26.00  60.00  36.74   50
 14  \w     28.00  53.00   0.50    0.05    --   26.00  60.00  -0.66   50
 15  \w     19.00  44.00   0.50    0.05    --   18.00  65.00  79.13   50
 16  \w     33.00  58.00   0.50    0.05    --   30.00  54.00 109.84   50
 17  \w     19.00  44.00   0.50    0.05    --   18.00  63.00 160.54   50
 18  \w     11.00  36.00   0.50    0.05    --   10.00  66.00 152.77   50
 19  \w     28.00  53.00   0.50    0.05    --   26.00  59.00  67.70   50
 20  \w     37.00  62.00   0.50    0.05    --   34.00  54.00  24.24   50
 21  \w     33.00  58.00   0.50    0.05    --   30.00  54.00 -60.27   50
 22  \w     49.00  74.00   0.50    0.05    --   46.00  54.00 -93.89   50
 23  \w     46.00  71.00   0.50    0.05    --   38.00  53.00-146.58   50
 24  \w     42.00  67.00   0.50    0.05    --   38.00  52.00-163.59   50
 25  \w     34.00  59.00   0.50    0.05    --   30.00  53.00-101.97   50
 26  \w     46.00  71.00   0.50    0.05    --   42.00  52.00-101.82   50
 27  \w     47.00  72.00   0.50    0.05    --   42.00  54.00 -55.53   50
 28  \w     46.00  71.00   0.50    0.05    --   42.00  51.00   2.34   50
 29  \w     50.00  81.00   0.50    0.05    --   46.00  51.00  76.84   62
 30  \w     34.00  68.00   0.50    0.05    --   30.00  53.00 142.21   68
 31  \w    117.00 143.00   0.50    0.05    --   93.51 111.00  90.00   52
 32  \w    107.00 134.00   0.50    0.05    --   93.51 111.00 120.00   54
 33  \w    115.00 142.00   0.50    0.05    --   93.51 111.00  60.00   54
 34  \w    109.00 135.00   0.50    0.05    --   93.51 111.00   0.00   52
 35  \w    108.00 146.00   0.50    0.05    --   93.51 111.00 -60.00   76
 36  \w    112.00 140.00   0.50    0.05    --   93.51 111.00-120.00   56
 37  \w    117.00 145.00   0.50    0.05    --   93.51 111.00-150.00   56
 38  \w    123.00 148.00   0.50    0.05    --   93.51 111.00-180.00   50
 39  \w    120.00 147.00   0.50    0.05    --   93.51 111.00 -90.00   54
 40  \w    116.00 142.00   0.50    0.05    --   93.51  95.00-170.00   52
 41  \w    119.00 144.00   0.50    0.05    --   93.51 111.00 -30.00   50
 42  \w    111.00 136.00   0.50    0.05    --   93.51 111.00  30.00   50
 43  \w    110.00 138.00   0.50    0.05    --   93.51 111.00 150.00   56
 44  \w     97.00 144.00   0.50    0.05    --   93.51  61.00 -60.00   94
 45  \w     99.00 141.00   0.50    0.05    --   93.51  61.00-120.00   84
 46  \w     95.00 147.00   0.50    0.05    --   93.51  61.00   0.00  104
 47  \w     98.00 136.00   0.50    0.05    --   93.51  61.00 -90.00   76
 48  \w     95.00 120.00   0.50    0.05    --   93.51  61.00  60.00   50
 49  \w     98.00 146.00   0.50    0.05    --   93.51  61.00  90.00   96
 50  \w     95.00 142.00   0.50    0.05    --   93.51  61.00 150.00   94
 51  \w     95.00 142.00   0.50    0.05    --   93.51  61.00 120.00   94
 52  \w     95.00 120.00   0.50    0.05    --   93.51  61.00  30.00   50
 53  \w     65.00  90.00   0.50    0.05    --   62.27  45.00 150.00   50
 54  \w     61.00  86.00   0.50    0.05    --   58.13  54.00  58.59   50
 55  \w     65.00  90.00   0.50    0.05    --   62.27  45.00 120.00   50
 56  \w     65.00  90.00   0.50    0.05    --   62.27  45.00 -60.00   50
 57  \w     57.00  82.00   0.50    0.05    --   54.00  45.00 -30.00   50
 58  \w     57.00  82.00   0.50    0.05    --   54.00  45.00   0.00   50
 59  \w     57.00  82.00   0.50    0.05    --   54.00  45.00  30.00   50
 60  \w     95.00 125.00   0.50    0.05    --   93.51  61.00 -30.00   60
 61  \w    101.00 135.00   0.50    0.05    --   93.51  45.00  90.00   68
 62  \w     65.00  90.00   0.50    0.05    --   62.27  45.00 -90.00   50
 63  \w     99.00 135.00   0.50    0.05    --   93.51  45.00-150.00   72
 64  \w    107.00 147.00   0.50    0.05    --   93.51  61.00-180.00   80
 65  \w     98.00 138.00   0.50    0.05    --   93.51  45.00-180.00   80
 66  \w     98.00 137.00   0.50    0.05    --   93.51  45.00-120.00   78
 67  \w     90.00 116.00   0.50    0.05    --   93.51  30.00 -60.00   52
 68  \w    101.00 140.00   0.50    0.05    --   93.51  45.00   0.00   78
 69  \w    117.00 143.00   0.50    0.05    --   93.51  30.00 -60.00   52
 70  \w     99.00 136.00   0.50    0.05    --   93.51  45.00  30.00   74
 71  \w     96.00 140.00   0.50    0.05    --   93.51  45.00  60.00   88
 72  \w    104.00 138.00   0.50    0.05    --   93.51  45.00 120.00   68
 73  \w     49.00  93.00   0.50    0.05    --   93.51-111.00  90.00   88
 74  \w     40.00  65.00   0.50    0.05    --   93.51-111.00 150.00   50
 75  \w     40.00  89.00   0.50    0.05    --   93.51-111.00  60.00   98
 76  \w     40.00  70.00   0.50    0.05    --   93.51-111.00  30.00   60
 77  \w     48.00  93.00   0.50    0.05    --   93.51-111.00   0.00   90
 78  \w     63.00  89.00   0.50    0.05    --   93.51 -95.00  78.00   52
 79  \w     13.00  38.00   0.50    0.05    --   54.00 -95.00  78.00   50
 80  \w     11.00  47.00   0.50    0.05    --   62.27 -95.00  78.00   72
 81  \w     40.00  65.00   0.50    0.05    --   93.51-111.00 -60.00   50
 82  \w     40.00  92.00   0.50    0.05    --   93.51-111.00 -90.00  104
 83  \w     41.00  67.00   0.50    0.05    --   93.51-111.00-120.00   52
 84  \w     45.00  89.00   0.50    0.05    --   93.51 -94.00 -90.00   88
 85  \w     49.00  89.00   0.50    0.05    --   93.51 -94.00 -60.00   80
 86  \w     45.00  91.00   0.50    0.05    --   93.51 -94.00-150.00   92
 87  \w     44.00  92.00   0.50    0.05    --   93.51 -94.00 -30.00   96
 88  \w     51.00  90.00   0.50    0.05    --   93.51 -94.00-180.00   78
 89  \w     46.00  89.00   0.50    0.05    --   93.51 -94.00   0.00   86
 90  \w     50.00  92.00   0.50    0.05    --   93.51 -94.00  90.00   84
 91  \w     45.00  91.00   0.50    0.05    --   93.51 -94.00 120.00   92
 92  \w     45.00  88.00   0.50    0.05    --   93.51 -94.00 150.00   86
 93  \w     18.00  43.00   0.50    0.05    --   62.27 -77.00 -30.00   50
 94  \w     11.00  47.00   0.50    0.05    --   62.27 -61.00-120.00   72
 95  \w    -36.00 -11.00   0.50    0.05    --  -10.00 -71.00  10.13   50
 96  \w   -131.00 -86.00   0.50    0.05    --  -77.78 -61.00  30.00   90
 97  \w   -127.00-101.00   0.50    0.05    --  -77.78 -61.00 120.00   52
 98  \w   -124.00 -86.00   0.50    0.05    --  -77.78 -61.00 -60.00   76
 99  \w   -126.00 -86.00   0.50    0.05    --  -77.78 -61.00 -90.00   80
100  \w   -131.00 -86.00   0.50    0.05    --  -77.78 -61.00-120.00   90
101  \w   -114.00 -88.00   0.50    0.05    --  -77.78 -61.00-180.00   52
102  \w   -131.00 -88.00   0.50    0.05    --  -77.78 -61.00-150.00   86
103  \w   -129.00 -91.00   0.50    0.05    --  -77.78 -61.00 -30.00   76
104  \w   -129.00 -86.00   0.50    0.05    --  -77.78 -61.00 150.00   86
105  \w   -128.00 -86.00   0.50    0.05    --  -77.78 -61.00  90.00   84
106  \w   -122.00 -86.00   0.50    0.05    --  -77.78 -61.00  60.00   72
107  \w    -87.00 -61.00   0.50    0.05    --  -54.67 -45.00  90.00   52
108  \w    -94.00 -68.00   0.50    0.05    --  -63.73 -45.00 150.00   52
109  \w    -88.00 -63.00   0.50    0.05    --  -54.67 -45.00   0.00   50
110  \w    -93.00 -67.00   0.50    0.05    --  -63.73 -45.00  30.00   52
111  \w   -105.00 -80.00   0.50    0.05    --  -77.78 -45.00 -30.00   50
112  \w   -114.00 -89.00   0.50    0.05    --  -77.78 -45.00 -90.00   50
113  \w   -112.00 -86.00   0.50    0.05    --  -77.78 -45.00-180.00   52
114  \w    -83.00 -57.00   0.50    0.05    --  -54.67 -45.00 120.00   52
115  \w    -86.00 -58.00   0.50    0.05    --  -54.67 -45.00  60.00   56
116  \w    -82.00 -57.00   0.50    0.05    --  -54.67 -45.00 -30.00   50
117  \w    -92.00 -66.00   0.50    0.05    --  -63.73 -45.00-180.00   52
118  \w    -27.00  -2.00   0.50    0.05    --  -14.00  90.00 -57.94   50
119  \w    -89.00 -48.00   0.50    0.05    --  -77.78 111.00-120.00   82
120  \w    -92.00 -39.00   0.50    0.05    --  -77.78 111.00 -30.00  106
121  \w    -57.00 -12.00   0.50    0.05    --  -63.73  95.00-170.00   90
122  \w    -83.00 -58.00   0.50    0.05    --  -77.78  95.00-170.00   50
123  \w    -62.00 -37.00   0.50    0.05    --  -54.67  95.00-170.00   50
124  \w    -92.00 -25.00   0.50    0.05    --  -77.78 111.00  60.00  134
125  \w    -97.00 -54.00   0.50    0.05    --  -82.00 115.00 143.73   86
126  \w    -33.00  -7.00   0.50    0.05    --   -6.00 110.00 126.78   52
;
_diffrn_measurement_device 'four-circle diffractometer'
_diffrn_measurement_device_type 'ROD, Synergy Custom DW system, HyPix-Arc 150'
_diffrn_measurement_method '\w scans'
_diffrn_orient_matrix_type 'CrysAlisPro convention (1999,Acta A55,543-557)'
_diffrn_orient_matrix_UB_11 0.1566009000
_diffrn_orient_matrix_UB_12 0.0724887000
_diffrn_orient_matrix_UB_13 -0.0819888000
_diffrn_orient_matrix_UB_21 0.1569757000
_diffrn_orient_matrix_UB_22 -0.0481547000
_diffrn_orient_matrix_UB_23 0.0849726000
_diffrn_orient_matrix_UB_31 0.0255155000
_diffrn_orient_matrix_UB_32 -0.1808074000
_diffrn_orient_matrix_UB_33 -0.0466211000
_diffrn_radiation_monochromator mirror
_diffrn_radiation_probe x-ray
_diffrn_radiation_type 'Cu K\a'
_diffrn_radiation_wavelength 1.54184
_diffrn_reflns_av_R_equivalents 0.0175
_diffrn_reflns_av_unetI/netI 0.0149
_diffrn_reflns_Laue_measured_fraction_full 0.993
_diffrn_reflns_Laue_measured_fraction_max 0.977
_diffrn_reflns_limit_h_max 8
_diffrn_reflns_limit_h_min -8
_diffrn_reflns_limit_k_max 8
_diffrn_reflns_limit_k_min -9
_diffrn_reflns_limit_l_max 15
_diffrn_reflns_limit_l_min -15
_diffrn_reflns_number 17929
_diffrn_reflns_point_group_measured_fraction_full 0.910
_diffrn_reflns_point_group_measured_fraction_max 0.879
_diffrn_reflns_theta_full 67.684
_diffrn_reflns_theta_max 76.015
_diffrn_reflns_theta_min 3.642
_diffrn_source 'Rotating-anode X-ray tube'
_diffrn_source_type 'Rigaku (Cu) X-ray Source'
_exptl_absorpt_coefficient_mu 0.770
_exptl_absorpt_correction_T_max 1.00000
_exptl_absorpt_correction_T_min 0.95288
_exptl_absorpt_correction_type multi-scan
_exptl_absorpt_process_details 'CrysAlisPro 1.171.43.136a (Rigaku Oxford Diffraction, 2024)'
_exptl_crystal_density_diffrn 1.253
_exptl_crystal_description block
_exptl_crystal_F_000 264
_exptl_crystal_size_max 0.35
_exptl_crystal_size_mid 0.3
_exptl_crystal_size_min 0.24
_refine_diff_density_max 0.159
_refine_diff_density_min -0.142
_refine_diff_density_rms 0.027
_refine_ls_abs_structure_details
;
 Flack x determined using 2069 quotients [(I+)-(I-)]/[(I+)+(I-)]
 (Parsons, Flack and Wagner, Acta Cryst. B69 (2013) 249-259).
;
_refine_ls_abs_structure_Flack 0.00(4)
_refine_ls_extinction_coef 0.0119(12)
_refine_ls_extinction_expression Fc^*^=kFc[1+0.001xFc^2^\l^3^/sin(2\q)]^-1/4^
_refine_ls_extinction_method 'SHELXL-2018/3 (Sheldrick 2018)'
_refine_ls_goodness_of_fit_ref 1.050
_refine_ls_hydrogen_treatment mixed
_refine_ls_matrix_type full
_refine_ls_number_parameters 345
_refine_ls_number_reflns 4757
_refine_ls_number_restraints 3
_refine_ls_restrained_S_all 1.050
_refine_ls_R_factor_all 0.0223
_refine_ls_R_factor_gt 0.0221
_refine_ls_shift/su_max 0.000
_refine_ls_shift/su_mean 0.000
_refine_ls_structure_factor_coef Fsqd
_refine_ls_weighting_details 'w=1/[\s^2^(Fo^2^)+(0.0364P)^2^+0.0750P] where P=(Fo^2^+2Fc^2^)/3'
_refine_ls_weighting_scheme calc
_refine_ls_wR_factor_gt 0.0591
_refine_ls_wR_factor_ref 0.0592
_reflns_Friedel_coverage 0.799
_reflns_Friedel_fraction_full 0.827
_reflns_Friedel_fraction_max 0.781
_reflns_number_gt 4695
_reflns_number_total 4757
_reflns_threshold_expression 'I > 2\s(I)'
_cod_data_source_file d6ce00023a2.cif
_cod_data_source_block 37-cr-20241114f_auto
_cod_depositor_comments 'Adding full bibliography for 7251808--7251810.cif.'
_cod_database_code 7251808
_shelx_shelxl_version_number 2018/3
_shelx_space_group_comment
;
The symmetry employed for this shelxl refinement is uniquely defined
by the following loop, which should always be used as a source of
symmetry information in preference to the above space-group names.
They are only intended as comments.
;
_shelx_estimated_absorpt_t_max 0.837
_shelx_estimated_absorpt_t_min 0.774
_olex2_refinement_description
;
1. Fixed Uiso
 At 1.2 times of:
  All C(H) groups, All C(H,H) groups
 At 1.5 times of:
  All C(H,H,H) groups
2.a Ternary CH refined with riding coordinates:
 C2(H2), C4(H4), C10(H10), C12(H12)
2.b Secondary CH2 refined with riding coordinates:
 C1(H1D,H1E), C3(H3A,H3B), C7(H7A,H7B), C9(H9A,H9B), C11(H11A,H11B), C15(H15A,
 H15B)
2.c Aromatic/amide H refined with riding coordinates:
 C19(H19), C20(H20), C23(H23)
2.d Idealised Me refined as rotating group:
 C24(H24A,H24B,H24C), C5(H5A,H5B,H5C), C6(H6A,H6B,H6C), C13(H13A,H13B,H13C),
 C14(H14A,H14B,H14C)
;
_olex2_submission_special_instructions 'No special instructions were received'
_oxdiff_exptl_absorpt_empirical_details
;
Empirical correction (ABSPACK) includes:
- Absorption correction using spherical harmonics
- Frame scaling
;
_oxdiff_exptl_absorpt_empirical_full_max 1.261
_oxdiff_exptl_absorpt_empirical_full_min 0.751

loop_
_space_group_symop_operation_xyz
'x, y, z'

loop_
_atom_site_label
_atom_site_type_symbol
_atom_site_fract_x
_atom_site_fract_y
_atom_site_fract_z
_atom_site_U_iso_or_equiv
_atom_site_adp_type
_atom_site_occupancy
_atom_site_site_symmetry_order
_atom_site_calc_flag
_atom_site_refinement_flags_posn
_atom_site_refinement_flags_adp
_atom_site_refinement_flags_occupancy
_atom_site_disorder_assembly
_atom_site_disorder_group
O5 O 0.60991(16) -0.24633(16) 0.81317(10) 0.0219(3) Uani 1 1 d . . . . .
H5 H 0.581(4) -0.207(3) 0.751(2) 0.036(6) Uiso 1 1 d . . . . .
O6 O 0.89506(19) -0.2523(2) 0.72184(10) 0.0352(4) Uani 1 1 d . . . . .
O7 O 0.76930(15) -0.44494(15) 1.20752(9) 0.0176(2) Uani 1 1 d . . . . .
O8 O 1.15023(15) -0.49651(16) 1.20542(9) 0.0189(3) Uani 1 1 d . . . . .
H8 H 1.064(4) -0.521(4) 1.259(2) 0.054(8) Uiso 1 1 d . . . . .
C17 C 0.8010(2) -0.2761(2) 0.80658(13) 0.0200(3) Uani 1 1 d . . . . .
C18 C 0.8870(2) -0.3387(2) 0.91259(13) 0.0172(3) Uani 1 1 d . . . . .
C19 C 1.0852(2) -0.3702(2) 0.91499(13) 0.0192(3) Uani 1 1 d . . . . .
H19 H 1.161680 -0.353877 0.849240 0.023 Uiso 1 1 calc R U . . .
C20 C 1.1727(2) -0.4255(2) 1.01319(13) 0.0184(3) Uani 1 1 d . . . . .
H20 H 1.308506 -0.447845 1.014219 0.022 Uiso 1 1 calc R U . . .
C21 C 1.0620(2) -0.4482(2) 1.10961(12) 0.0156(3) Uani 1 1 d . . . . .
C22 C 0.8605(2) -0.4179(2) 1.10729(12) 0.0151(3) Uani 1 1 d . . . . .
C23 C 0.7738(2) -0.3629(2) 1.00937(13) 0.0162(3) Uani 1 1 d . . . . .
H23 H 0.637883 -0.341592 1.007840 0.019 Uiso 1 1 calc R U . . .
C24 C 0.5625(2) -0.4456(2) 1.20914(13) 0.0196(3) Uani 1 1 d . . . . .
H24A H 0.518460 -0.535295 1.162279 0.029 Uiso 1 1 calc R U . . .
H24B H 0.512874 -0.331371 1.181413 0.029 Uiso 1 1 calc R U . . .
H24C H 0.514220 -0.470725 1.284833 0.029 Uiso 1 1 calc R U . . .
O1 O -0.29641(15) 0.45991(14) 0.47672(9) 0.0178(2) Uani 1 1 d . . . . .
O2 O -0.00553(14) 0.38787(14) 0.40778(8) 0.0156(2) Uani 1 1 d . . . . .
N1 N -0.17978(19) -0.20600(18) 0.49649(11) 0.0154(3) Uani 1 1 d . . . . .
H1A H -0.200(3) -0.331(4) 0.499(2) 0.036(6) Uiso 1 1 d . . . . .
H1B H -0.274(3) -0.155(3) 0.5376(19) 0.025(5) Uiso 1 1 d . . . . .
H1C H -0.063(3) -0.181(3) 0.5227(17) 0.024(5) Uiso 1 1 d . . . . .
C1 C -0.1920(2) -0.1383(2) 0.37942(12) 0.0169(3) Uani 1 1 d . . . . .
H1D H -0.328275 -0.142047 0.356493 0.020 Uiso 1 1 calc R U . . .
H1E H -0.113904 -0.215272 0.332601 0.020 Uiso 1 1 calc R U . . .
C2 C -0.1203(2) 0.0477(2) 0.36022(12) 0.0149(3) Uani 1 1 d . . . . .
H2 H 0.008100 0.054607 0.395706 0.018 Uiso 1 1 calc R U . . .
C3 C -0.0914(2) 0.0895(2) 0.23585(13) 0.0168(3) Uani 1 1 d . . . . .
H3A H -0.209524 0.056087 0.198524 0.020 Uiso 1 1 calc R U . . .
H3B H -0.078015 0.217003 0.222625 0.020 Uiso 1 1 calc R U . . .
C4 C 0.0840(2) -0.0003(2) 0.18221(13) 0.0201(3) Uani 1 1 d . . . . .
H4 H 0.069991 -0.129035 0.196083 0.024 Uiso 1 1 calc R U . . .
C5 C 0.0839(3) 0.0417(2) 0.05752(14) 0.0252(4) Uani 1 1 d . . . . .
H5A H -0.037125 0.002377 0.027784 0.038 Uiso 1 1 calc R U . . .
H5B H 0.193947 -0.018146 0.022933 0.038 Uiso 1 1 calc R U . . .
H5C H 0.094901 0.167683 0.041999 0.038 Uiso 1 1 calc R U . . .
C6 C 0.2760(2) 0.0508(3) 0.23038(14) 0.0257(4) Uani 1 1 d . . . . .
H6A H 0.286962 0.177833 0.224141 0.039 Uiso 1 1 calc R U . . .
H6B H 0.383900 -0.002002 0.189665 0.039 Uiso 1 1 calc R U . . .
H6C H 0.279873 0.009235 0.308153 0.039 Uiso 1 1 calc R U . . .
C7 C -0.2602(2) 0.1772(2) 0.41252(12) 0.0167(3) Uani 1 1 d . . . . .
H7A H -0.373261 0.195365 0.364387 0.020 Uiso 1 1 calc R U . . .
H7B H -0.308094 0.123507 0.483945 0.020 Uiso 1 1 calc R U . . .
C8 C -0.1795(2) 0.3547(2) 0.43270(12) 0.0143(3) Uani 1 1 d . . . . .
O3 O 0.21878(15) -0.16021(15) 0.53292(9) 0.0186(2) Uani 1 1 d . . . . .
O4 O 0.48648(15) -0.10666(15) 0.62201(9) 0.0172(2) Uani 1 1 d . . . . .
N2 N 0.30876(19) 0.49326(19) 0.53236(11) 0.0158(3) Uani 1 1 d . . . . .
H2A H 0.214(3) 0.447(3) 0.4907(18) 0.022(5) Uiso 1 1 d . . . . .
H2B H 0.287(3) 0.610(3) 0.5295(19) 0.031(6) Uiso 1 1 d . . . . .
H2C H 0.425(3) 0.473(3) 0.5033(18) 0.026(5) Uiso 1 1 d . . . . .
C9 C 0.2930(2) 0.4251(2) 0.65042(12) 0.0166(3) Uani 1 1 d . . . . .
H9A H 0.156053 0.432927 0.675952 0.020 Uiso 1 1 calc R U . . .
H9B H 0.369767 0.499080 0.696082 0.020 Uiso 1 1 calc R U . . .
C10 C 0.3649(2) 0.2366(2) 0.66684(12) 0.0143(3) Uani 1 1 d . . . . .
H10 H 0.494624 0.227305 0.629006 0.017 Uiso 1 1 calc R U . . .
C11 C 0.3911(2) 0.1894(2) 0.79039(13) 0.0167(3) Uani 1 1 d . . . . .
H11A H 0.408115 0.061390 0.801039 0.020 Uiso 1 1 calc R U . . .
H11B H 0.270331 0.221754 0.830314 0.020 Uiso 1 1 calc R U . . .
C12 C 0.5621(2) 0.2752(2) 0.84368(13) 0.0181(3) Uani 1 1 d . . . . .
H12 H 0.535145 0.403493 0.842783 0.022 Uiso 1 1 calc R U . . .
C13 C 0.7549(2) 0.2458(3) 0.78215(14) 0.0254(4) Uani 1 1 d . . . . .
H13A H 0.775107 0.120981 0.773195 0.038 Uiso 1 1 calc R U . . .
H13B H 0.860813 0.289020 0.824376 0.038 Uiso 1 1 calc R U . . .
H13C H 0.752139 0.308430 0.709486 0.038 Uiso 1 1 calc R U . . .
C14 C 0.5761(3) 0.2048(2) 0.96393(14) 0.0235(4) Uani 1 1 d . . . . .
H14A H 0.455841 0.232737 1.004111 0.035 Uiso 1 1 calc R U . . .
H14B H 0.685350 0.258388 0.997931 0.035 Uiso 1 1 calc R U . . .
H14C H 0.596100 0.078138 0.966658 0.035 Uiso 1 1 calc R U . . .
C15 C 0.2288(2) 0.1103(2) 0.61561(12) 0.0168(3) Uani 1 1 d . . . . .
H15A H 0.116859 0.089187 0.666876 0.020 Uiso 1 1 calc R U . . .
H15B H 0.178373 0.167634 0.546707 0.020 Uiso 1 1 calc R U . . .
C16 C 0.3186(2) -0.0651(2) 0.58924(12) 0.0143(3) Uani 1 1 d . . . . .

loop_
_atom_site_aniso_label
_atom_site_aniso_U_11
_atom_site_aniso_U_22
_atom_site_aniso_U_33
_atom_site_aniso_U_23
_atom_site_aniso_U_13
_atom_site_aniso_U_12
O5 0.0188(5) 0.0283(7) 0.0178(6) 0.0047(5) -0.0041(4) 0.0018(5)
O6 0.0252(6) 0.0632(10) 0.0155(6) 0.0088(6) -0.0002(5) 0.0063(6)
O7 0.0127(5) 0.0259(6) 0.0140(5) 0.0011(4) -0.0010(4) -0.0008(4)
O8 0.0132(5) 0.0277(7) 0.0152(5) 0.0039(5) -0.0022(4) -0.0006(4)
C17 0.0204(8) 0.0225(9) 0.0170(7) -0.0002(6) -0.0023(6) 0.0007(6)
C18 0.0195(7) 0.0169(8) 0.0153(7) -0.0010(6) -0.0021(6) -0.0004(6)
C19 0.0193(7) 0.0226(9) 0.0157(7) -0.0017(6) 0.0013(6) -0.0010(6)
C20 0.0136(7) 0.0209(9) 0.0206(8) -0.0007(6) -0.0013(6) -0.0002(6)
C21 0.0162(7) 0.0140(8) 0.0168(7) -0.0007(6) -0.0033(6) -0.0012(6)
C22 0.0154(7) 0.0142(8) 0.0159(7) -0.0029(6) 0.0000(6) -0.0016(6)
C23 0.0147(7) 0.0166(8) 0.0175(7) -0.0011(6) -0.0013(6) -0.0012(6)
C24 0.0131(7) 0.0280(9) 0.0173(7) 0.0014(6) -0.0003(5) 0.0009(6)
O1 0.0181(5) 0.0151(6) 0.0204(5) -0.0023(4) 0.0018(4) -0.0002(4)
O2 0.0145(5) 0.0167(6) 0.0155(5) 0.0001(4) -0.0015(4) -0.0018(4)
N1 0.0163(6) 0.0143(7) 0.0155(6) -0.0003(5) -0.0017(5) 0.0004(5)
C1 0.0220(7) 0.0148(8) 0.0143(7) -0.0011(6) -0.0021(5) -0.0015(6)
C2 0.0160(7) 0.0132(8) 0.0157(7) -0.0012(6) -0.0012(5) -0.0010(5)
C3 0.0179(7) 0.0155(8) 0.0170(7) -0.0003(6) -0.0016(5) -0.0010(6)
C4 0.0242(8) 0.0172(8) 0.0187(8) -0.0007(6) 0.0028(6) -0.0004(6)
C5 0.0299(9) 0.0268(10) 0.0192(8) -0.0037(7) 0.0036(6) -0.0043(7)
C6 0.0204(8) 0.0317(10) 0.0245(8) 0.0003(7) 0.0018(6) 0.0021(7)
C7 0.0155(7) 0.0142(8) 0.0204(7) -0.0005(6) 0.0016(5) -0.0019(6)
C8 0.0168(7) 0.0152(8) 0.0108(6) 0.0012(6) -0.0018(5) 0.0003(6)
O3 0.0187(5) 0.0154(6) 0.0222(5) -0.0031(4) -0.0043(4) -0.0004(4)
O4 0.0155(5) 0.0192(6) 0.0167(5) -0.0003(4) -0.0024(4) 0.0032(4)
N2 0.0157(6) 0.0148(7) 0.0169(6) -0.0011(5) -0.0011(5) -0.0001(5)
C9 0.0197(7) 0.0162(8) 0.0139(7) -0.0023(6) -0.0012(5) 0.0002(6)
C10 0.0140(7) 0.0139(8) 0.0151(7) -0.0022(6) -0.0007(5) 0.0001(5)
C11 0.0168(7) 0.0175(8) 0.0158(7) -0.0006(6) -0.0002(5) -0.0009(6)
C12 0.0198(7) 0.0177(8) 0.0171(7) -0.0019(6) -0.0034(6) -0.0006(6)
C13 0.0187(8) 0.0343(10) 0.0237(8) -0.0033(7) -0.0019(6) -0.0048(7)
C14 0.0275(8) 0.0255(9) 0.0177(7) -0.0014(7) -0.0053(6) -0.0021(7)
C15 0.0148(6) 0.0172(8) 0.0185(7) -0.0017(6) -0.0038(5) 0.0011(6)
C16 0.0147(7) 0.0158(8) 0.0121(6) 0.0018(6) 0.0000(5) -0.0008(6)

loop_
_atom_type_symbol
_atom_type_description
_atom_type_scat_dispersion_real
_atom_type_scat_dispersion_imag
_atom_type_scat_source
C C 0.0181 0.0091 'International Tables Vol C Tables 4.2.6.8 and 6.1.1.4'
H H 0.0000 0.0000 'International Tables Vol C Tables 4.2.6.8 and 6.1.1.4'
N N 0.0311 0.0180 'International Tables Vol C Tables 4.2.6.8 and 6.1.1.4'
O O 0.0492 0.0322 'International Tables Vol C Tables 4.2.6.8 and 6.1.1.4'

loop_
_geom_angle_atom_site_label_1
_geom_angle_atom_site_label_2
_geom_angle_atom_site_label_3
_geom_angle
_geom_angle_site_symmetry_1
_geom_angle_site_symmetry_3
_geom_angle_publ_flag
C17 O5 H5 104.7(17) . . ?
C22 O7 C24 117.03(11) . . ?
C21 O8 H8 111.0(19) . . ?
O5 C17 C18 113.88(14) . . ?
O6 C17 O5 122.90(15) . . ?
O6 C17 C18 123.22(15) . . ?
C19 C18 C17 118.38(14) . . ?
C19 C18 C23 119.97(14) . . ?
C23 C18 C17 121.64(14) . . ?
C18 C19 H19 119.8 . . ?
C18 C19 C20 120.34(14) . . ?
C20 C19 H19 119.8 . . ?
C19 C20 H20 120.0 . . ?
C21 C20 C19 120.06(14) . . ?
C21 C20 H20 120.0 . . ?
O8 C21 C20 119.39(13) . . ?
O8 C21 C22 120.85(13) . . ?
C20 C21 C22 119.75(13) . . ?
O7 C22 C21 113.71(13) . . ?
O7 C22 C23 126.25(13) . . ?
C23 C22 C21 120.03(14) . . ?
C18 C23 H23 120.1 . . ?
C22 C23 C18 119.84(14) . . ?
C22 C23 H23 120.1 . . ?
O7 C24 H24A 109.5 . . ?
O7 C24 H24B 109.5 . . ?
O7 C24 H24C 109.5 . . ?
H24A C24 H24B 109.5 . . ?
H24A C24 H24C 109.5 . . ?
H24B C24 H24C 109.5 . . ?
H1A N1 H1B 109(2) . . ?
H1A N1 H1C 112(2) . . ?
H1B N1 H1C 109.0(19) . . ?
C1 N1 H1A 107.9(14) . . ?
C1 N1 H1B 109.7(14) . . ?
C1 N1 H1C 109.6(13) . . ?
N1 C1 H1D 109.0 . . ?
N1 C1 H1E 109.0 . . ?
N1 C1 C2 112.92(13) . . ?
H1D C1 H1E 107.8 . . ?
C2 C1 H1D 109.0 . . ?
C2 C1 H1E 109.0 . . ?
C1 C2 H2 108.3 . . ?
C1 C2 C3 108.89(13) . . ?
C1 C2 C7 111.06(12) . . ?
C3 C2 H2 108.3 . . ?
C7 C2 H2 108.3 . . ?
C7 C2 C3 111.99(13) . . ?
C2 C3 H3A 108.4 . . ?
C2 C3 H3B 108.4 . . ?
H3A C3 H3B 107.5 . . ?
C4 C3 C2 115.53(13) . . ?
C4 C3 H3A 108.4 . . ?
C4 C3 H3B 108.4 . . ?
C3 C4 H4 108.0 . . ?
C5 C4 C3 109.39(14) . . ?
C5 C4 H4 108.0 . . ?
C5 C4 C6 110.76(14) . . ?
C6 C4 C3 112.43(14) . . ?
C6 C4 H4 108.0 . . ?
C4 C5 H5A 109.5 . . ?
C4 C5 H5B 109.5 . . ?
C4 C5 H5C 109.5 . . ?
H5A C5 H5B 109.5 . . ?
H5A C5 H5C 109.5 . . ?
H5B C5 H5C 109.5 . . ?
C4 C6 H6A 109.5 . . ?
C4 C6 H6B 109.5 . . ?
C4 C6 H6C 109.5 . . ?
H6A C6 H6B 109.5 . . ?
H6A C6 H6C 109.5 . . ?
H6B C6 H6C 109.5 . . ?
C2 C7 H7A 108.2 . . ?
C2 C7 H7B 108.2 . . ?
H7A C7 H7B 107.3 . . ?
C8 C7 C2 116.43(12) . . ?
C8 C7 H7A 108.2 . . ?
C8 C7 H7B 108.2 . . ?
O1 C8 C7 115.69(13) . . ?
O2 C8 O1 124.21(14) . . ?
O2 C8 C7 120.08(14) . . ?
H2A N2 H2B 106.8(19) . . ?
H2A N2 H2C 110.4(19) . . ?
H2B N2 H2C 108(2) . . ?
C9 N2 H2A 111.1(13) . . ?
C9 N2 H2B 108.4(15) . . ?
C9 N2 H2C 111.9(14) . . ?
N2 C9 H9A 109.1 . . ?
N2 C9 H9B 109.1 . . ?
N2 C9 C10 112.35(13) . . ?
H9A C9 H9B 107.9 . . ?
C10 C9 H9A 109.1 . . ?
C10 C9 H9B 109.1 . . ?
C9 C10 H10 108.0 . . ?
C9 C10 C11 109.56(12) . . ?
C9 C10 C15 111.75(12) . . ?
C11 C10 H10 108.0 . . ?
C15 C10 H10 108.0 . . ?
C15 C10 C11 111.53(12) . . ?
C10 C11 H11A 108.3 . . ?
C10 C11 H11B 108.3 . . ?
C10 C11 C12 115.97(12) . . ?
H11A C11 H11B 107.4 . . ?
C12 C11 H11A 108.3 . . ?
C12 C11 H11B 108.3 . . ?
C11 C12 H12 108.3 . . ?
C13 C12 C11 112.63(14) . . ?
C13 C12 H12 108.3 . . ?
C13 C12 C14 110.07(13) . . ?
C14 C12 C11 109.23(13) . . ?
C14 C12 H12 108.3 . . ?
C12 C13 H13A 109.5 . . ?
C12 C13 H13B 109.5 . . ?
C12 C13 H13C 109.5 . . ?
H13A C13 H13B 109.5 . . ?
H13A C13 H13C 109.5 . . ?
H13B C13 H13C 109.5 . . ?
C12 C14 H14A 109.5 . . ?
C12 C14 H14B 109.5 . . ?
C12 C14 H14C 109.5 . . ?
H14A C14 H14B 109.5 . . ?
H14A C14 H14C 109.5 . . ?
H14B C14 H14C 109.5 . . ?
C10 C15 H15A 108.4 . . ?
C10 C15 H15B 108.4 . . ?
H15A C15 H15B 107.4 . . ?
C16 C15 C10 115.66(12) . . ?
C16 C15 H15A 108.4 . . ?
C16 C15 H15B 108.4 . . ?
O3 C16 O4 123.66(15) . . ?
O3 C16 C15 116.55(13) . . ?
O4 C16 C15 119.78(14) . . ?

loop_
_geom_bond_atom_site_label_1
_geom_bond_atom_site_label_2
_geom_bond_distance
_geom_bond_site_symmetry_2
_geom_bond_publ_flag
O5 H5 0.82(3) . ?
O5 C17 1.336(2) . ?
O6 C17 1.210(2) . ?
O7 C22 1.3638(18) . ?
O7 C24 1.4279(17) . ?
O8 H8 0.88(3) . ?
O8 C21 1.3565(18) . ?
C17 C18 1.482(2) . ?
C18 C19 1.386(2) . ?
C18 C23 1.401(2) . ?
C19 H19 0.9500 . ?
C19 C20 1.391(2) . ?
C20 H20 0.9500 . ?
C20 C21 1.387(2) . ?
C21 C22 1.407(2) . ?
C22 C23 1.385(2) . ?
C23 H23 0.9500 . ?
C24 H24A 0.9800 . ?
C24 H24B 0.9800 . ?
C24 H24C 0.9800 . ?
O1 C8 1.265(2) . ?
O2 C8 1.2583(18) . ?
N1 H1A 0.97(3) . ?
N1 H1B 0.91(2) . ?
N1 H1C 0.90(2) . ?
N1 C1 1.4887(18) . ?
C1 H1D 0.9900 . ?
C1 H1E 0.9900 . ?
C1 C2 1.526(2) . ?
C2 H2 1.0000 . ?
C2 C3 1.535(2) . ?
C2 C7 1.530(2) . ?
C3 H3A 0.9900 . ?
C3 H3B 0.9900 . ?
C3 C4 1.534(2) . ?
C4 H4 1.0000 . ?
C4 C5 1.531(2) . ?
C4 C6 1.531(2) . ?
C5 H5A 0.9800 . ?
C5 H5B 0.9800 . ?
C5 H5C 0.9800 . ?
C6 H6A 0.9800 . ?
C6 H6B 0.9800 . ?
C6 H6C 0.9800 . ?
C7 H7A 0.9900 . ?
C7 H7B 0.9900 . ?
C7 C8 1.522(2) . ?
O3 C16 1.260(2) . ?
O4 C16 1.2642(18) . ?
N2 H2A 0.93(2) . ?
N2 H2B 0.91(3) . ?
N2 H2C 0.88(2) . ?
N2 C9 1.4991(19) . ?
C9 H9A 0.9900 . ?
C9 H9B 0.9900 . ?
C9 C10 1.526(2) . ?
C10 H10 1.0000 . ?
C10 C11 1.5379(19) . ?
C10 C15 1.536(2) . ?
C11 H11A 0.9900 . ?
C11 H11B 0.9900 . ?
C11 C12 1.541(2) . ?
C12 H12 1.0000 . ?
C12 C13 1.531(2) . ?
C12 C14 1.532(2) . ?
C13 H13A 0.9800 . ?
C13 H13B 0.9800 . ?
C13 H13C 0.9800 . ?
C14 H14A 0.9800 . ?
C14 H14B 0.9800 . ?
C14 H14C 0.9800 . ?
C15 H15A 0.9900 . ?
C15 H15B 0.9900 . ?
C15 C16 1.523(2) . ?

loop_
_geom_torsion_atom_site_label_1
_geom_torsion_atom_site_label_2
_geom_torsion_atom_site_label_3
_geom_torsion_atom_site_label_4
_geom_torsion
_geom_torsion_site_symmetry_1
_geom_torsion_site_symmetry_2
_geom_torsion_site_symmetry_3
_geom_torsion_site_symmetry_4
_geom_torsion_publ_flag
O5 C17 C18 C19 -178.77(16) . . . . ?
O5 C17 C18 C23 0.0(2) . . . . ?
O6 C17 C18 C19 0.6(3) . . . . ?
O6 C17 C18 C23 179.29(18) . . . . ?
O7 C22 C23 C18 179.24(15) . . . . ?
O8 C21 C22 O7 -1.2(2) . . . . ?
O8 C21 C22 C23 177.79(15) . . . . ?
C17 C18 C19 C20 178.65(16) . . . . ?
C17 C18 C23 C22 -178.57(16) . . . . ?
C18 C19 C20 C21 -0.5(2) . . . . ?
C19 C18 C23 C22 0.1(2) . . . . ?
C19 C20 C21 O8 -177.77(15) . . . . ?
C19 C20 C21 C22 1.1(2) . . . . ?
C20 C21 C22 O7 180.00(14) . . . . ?
C20 C21 C22 C23 -1.1(2) . . . . ?
C21 C22 C23 C18 0.4(2) . . . . ?
C23 C18 C19 C20 -0.1(3) . . . . ?
C24 O7 C22 C21 -169.75(13) . . . . ?
C24 O7 C22 C23 11.4(2) . . . . ?
N1 C1 C2 C3 166.27(13) . . . . ?
N1 C1 C2 C7 -69.96(16) . . . . ?
C1 C2 C3 C4 -72.50(16) . . . . ?
C1 C2 C7 C8 160.86(12) . . . . ?
C2 C3 C4 C5 175.33(13) . . . . ?
C2 C3 C4 C6 -61.17(18) . . . . ?
C2 C7 C8 O1 -179.49(13) . . . . ?
C2 C7 C8 O2 -0.77(19) . . . . ?
C3 C2 C7 C8 -77.17(16) . . . . ?
C7 C2 C3 C4 164.29(13) . . . . ?
N2 C9 C10 C11 166.49(11) . . . . ?
N2 C9 C10 C15 -69.38(16) . . . . ?
C9 C10 C11 C12 -70.89(17) . . . . ?
C9 C10 C15 C16 158.29(12) . . . . ?
C10 C11 C12 C13 -53.39(19) . . . . ?
C10 C11 C12 C14 -176.02(13) . . . . ?
C10 C15 C16 O3 -170.00(12) . . . . ?
C10 C15 C16 O4 8.73(19) . . . . ?
C11 C10 C15 C16 -78.70(16) . . . . ?
C15 C10 C11 C12 164.86(14) . . . . ?
